data_7122737
loop_
_publ_author_name
'Dutta, Champak'
'Sainaba, Arppitha Baby'
'Choudhury, Joyanta'

_publ_section_title
;
 Annulating thiazolium cations via direct double C--H activation strategy:
 Rh--N,S-heterocyclic carbene is the key
;
_journal_name_full 'Chemical Communications'
_journal_paper_doi 10.1039/C8CC07531J
_journal_year 2018
_chemical_formula_sum 'C42 H51 Cl2 N2 Rh2 S2'
_chemical_formula_weight 924.68
_chemical_name_systematic
;
 ?
;
_space_group_crystal_system triclinic
_space_group_IT_number 2
_space_group_name_Hall '-P 1'
_space_group_name_H-M_alt 'P -1'
_symmetry_space_group_name_Hall '-P 1'
_symmetry_space_group_name_H-M 'P -1'
_atom_sites_solution_hydrogens geom
_audit_creation_method SHELXL-2014
_audit_update_record
;
2018-09-15 deposited with the CCDC.
2018-12-14 downloaded from the CCDC.
;
_cell_angle_alpha 97.320(2)
_cell_angle_beta 101.1230(10)
_cell_angle_gamma 95.3930(10)
_cell_formula_units_Z 2
_cell_length_a 8.4377(3)
_cell_length_b 14.4824(6)
_cell_length_c 17.1062(7)
_cell_measurement_reflns_used 9863
_cell_measurement_temperature 293(2)
_cell_measurement_theta_max 30.65
_cell_measurement_theta_min 2.45
_cell_volume 2019.21(14)
_computing_structure_refinement 'SHELXL-2014 (Sheldrick, 2014)'
_diffrn_ambient_temperature 293(2)
_diffrn_measured_fraction_theta_full 0.999
_diffrn_measured_fraction_theta_max 0.990
_diffrn_measurement_device_type 'Bruker APEX-II CCD'
_diffrn_measurement_method '\f and \w scans'
_diffrn_radiation_type MoK\a
_diffrn_radiation_wavelength 0.71073
_diffrn_reflns_av_R_equivalents 0.0419
_diffrn_reflns_av_unetI/netI 0.0539
_diffrn_reflns_Laue_measured_fraction_full 0.999
_diffrn_reflns_Laue_measured_fraction_max 0.990
_diffrn_reflns_limit_h_max 12
_diffrn_reflns_limit_h_min -12
_diffrn_reflns_limit_k_max 20
_diffrn_reflns_limit_k_min -20
_diffrn_reflns_limit_l_max 24
_diffrn_reflns_limit_l_min -24
_diffrn_reflns_number 32890
_diffrn_reflns_point_group_measured_fraction_full 0.999
_diffrn_reflns_point_group_measured_fraction_max 0.990
_diffrn_reflns_theta_full 25.242
_diffrn_reflns_theta_max 30.659
_diffrn_reflns_theta_min 2.454
_exptl_absorpt_coefficient_mu 1.085
_exptl_crystal_colour ORANGE
_exptl_crystal_density_diffrn 1.521
_exptl_crystal_description PLATE
_exptl_crystal_F_000 946
_refine_diff_density_max 0.584
_refine_diff_density_min -0.999
_refine_diff_density_rms 0.104
_refine_ls_extinction_method none
_refine_ls_goodness_of_fit_ref 1.009
_refine_ls_hydrogen_treatment constr
_refine_ls_matrix_type full
_refine_ls_number_parameters 465
_refine_ls_number_reflns 12358
_refine_ls_number_restraints 0
_refine_ls_restrained_S_all 1.009
_refine_ls_R_factor_all 0.0542
_refine_ls_R_factor_gt 0.0335
_refine_ls_shift/su_max 0.001
_refine_ls_shift/su_mean 0.000
_refine_ls_structure_factor_coef Fsqd
_refine_ls_weighting_details 'w=1/[\s^2^(Fo^2^)+(0.0269P)^2^+1.2664P] where P=(Fo^2^+2Fc^2^)/3'
_refine_ls_weighting_scheme calc
_refine_ls_wR_factor_gt 0.0687
_refine_ls_wR_factor_ref 0.0755
_reflns_Friedel_coverage 0.000
_reflns_number_gt 9616
_reflns_number_total 12358
_reflns_threshold_expression 'I > 2\s(I)'
_cod_data_source_file c8cc07531j2.cif
_cod_data_source_block shelx_CCDC1
_cod_database_code 7122737
_shelx_space_group_comment
;
The symmetry employed for this shelxl refinement is uniquely defined
by the following loop, which should always be used as a source of
symmetry information in preference to the above space-group names.
They are only intended as comments.
;
_shelxl_version_number 2014-1

loop_
_space_group_symop_operation_xyz
'x, y, z'
'-x, -y, -z'

loop_
_atom_site_label
_atom_site_type_symbol
_atom_site_fract_x
_atom_site_fract_y
_atom_site_fract_z
_atom_site_U_iso_or_equiv
_atom_site_adp_type
_atom_site_occupancy
_atom_site_site_symmetry_order
_atom_site_calc_flag
_atom_site_refinement_flags_posn
_atom_site_refinement_flags_adp
Rh1 Rh 0.59691(2) 0.73975(2) 0.34958(2) 0.01550(5) Uani 1 1 d . .
Rh2 Rh 0.92924(2) 0.23625(2) 0.15648(2) 0.01441(4) Uani 1 1 d . .
Cl1 Cl 0.34491(7) 0.79208(4) 0.29493(4) 0.02511(12) Uani 1 1 d . .
Cl2 Cl 0.71082(7) 0.19101(4) 0.21871(3) 0.02194(11) Uani 1 1 d . .
S1 S 0.80027(7) 0.94082(4) 0.32788(3) 0.01808(11) Uani 1 1 d . .
S2 S 0.66649(7) 0.20247(4) -0.01949(4) 0.02232(12) Uani 1 1 d . .
N1 N 0.7042(2) 0.91804(13) 0.45392(11) 0.0156(4) Uani 1 1 d . .
N2 N 0.7982(2) 0.07197(13) 0.03782(11) 0.0158(4) Uani 1 1 d . .
C1 C 0.7044(3) 0.87010(15) 0.38070(13) 0.0161(4) Uani 1 1 d . .
C2 C 0.7853(3) 1.01005(15) 0.47039(13) 0.0171(4) Uani 1 1 d . .
C3 C 0.8457(3) 1.03320(15) 0.40711(13) 0.0183(4) Uani 1 1 d . .
C4 C 0.9394(3) 1.12313(16) 0.39953(15) 0.0242(5) Uani 1 1 d . .
H1 H 0.9198 1.1725 0.4383 0.036 Uiso 1 1 calc R U
H2 H 0.9052 1.1380 0.3462 0.036 Uiso 1 1 calc R U
H3 H 1.0534 1.1167 0.4092 0.036 Uiso 1 1 calc R U
C5 C 0.8024(3) 1.07318(17) 0.54846(14) 0.0252(5) Uani 1 1 d . .
H4 H 0.8768 1.1280 0.5496 0.038 Uiso 1 1 calc R U
H5 H 0.8432 1.0406 0.5922 0.038 Uiso 1 1 calc R U
H6 H 0.6981 1.0916 0.5537 0.038 Uiso 1 1 calc R U
C6 C 0.6145(3) 0.86577(16) 0.50081(13) 0.0173(4) Uani 1 1 d . .
C7 C 0.5828(3) 0.90062(18) 0.57536(14) 0.0231(5) Uani 1 1 d . .
H7 H 0.6249 0.9612 0.6003 0.028 Uiso 1 1 calc R U
C8 C 0.4873(3) 0.8432(2) 0.61153(15) 0.0279(5) Uani 1 1 d . .
H10 H 0.4668 0.8649 0.6617 0.033 Uiso 1 1 calc R U
C9 C 0.4226(3) 0.7544(2) 0.57363(16) 0.0299(6) Uani 1 1 d . .
H8 H 0.3582 0.7164 0.5982 0.036 Uiso 1 1 calc R U
C10 C 0.4530(3) 0.72106(18) 0.49856(15) 0.0270(5) Uani 1 1 d . .
H9 H 0.4067 0.6613 0.4732 0.032 Uiso 1 1 calc R U
C11 C 0.5511(3) 0.77525(16) 0.46080(14) 0.0192(4) Uani 1 1 d . .
C12 C 0.7862(3) 0.64840(18) 0.35488(16) 0.0310(6) Uani 1 1 d . .
H11 H 0.7517 0.7062 0.3791 0.037 Uiso 1 1 calc R U
C13 C 0.9456(4) 0.6593(2) 0.4159(2) 0.0651(12) Uani 1 1 d . .
H14 H 0.9949 0.6024 0.4107 0.098 Uiso 1 1 calc R U
H13 H 0.9252 0.6723 0.4693 0.098 Uiso 1 1 calc R U
H12 H 1.0174 0.7102 0.4064 0.098 Uiso 1 1 calc R U
C14 C 0.7652(3) 0.67558(16) 0.27606(17) 0.0277(6) Uani 1 1 d . .
C15 C 0.8958(4) 0.7251(2) 0.2426(3) 0.0605(11) Uani 1 1 d . .
H17 H 0.9546 0.6797 0.2183 0.091 Uiso 1 1 calc R U
H16 H 0.9693 0.7665 0.2853 0.091 Uiso 1 1 calc R U
H15 H 0.8471 0.7608 0.2028 0.091 Uiso 1 1 calc R U
C16 C 0.6064(3) 0.64339(17) 0.23579(15) 0.0269(5) Uani 1 1 d . .
C17 C 0.5269(5) 0.6546(2) 0.15232(18) 0.0590(10) Uani 1 1 d . .
H18 H 0.5975 0.6965 0.1313 0.089 Uiso 1 1 calc R U
H20 H 0.4261 0.6800 0.1533 0.089 Uiso 1 1 calc R U
H19 H 0.5059 0.5946 0.1187 0.089 Uiso 1 1 calc R U
C18 C 0.5271(3) 0.59196(17) 0.28801(18) 0.0310(6) Uani 1 1 d . .
C19 C 0.3556(4) 0.5450(2) 0.2649(3) 0.0650(12) Uani 1 1 d . .
H22 H 0.3461 0.4956 0.2206 0.098 Uiso 1 1 calc R U
H21 H 0.2836 0.5901 0.2494 0.098 Uiso 1 1 calc R U
H23 H 0.3269 0.5192 0.3100 0.098 Uiso 1 1 calc R U
C20 C 0.6413(4) 0.59173(17) 0.35894(17) 0.0322(6) Uani 1 1 d . .
C21 C 0.6227(6) 0.5374(2) 0.4267(2) 0.0676(12) Uani 1 1 d . .
H25 H 0.5104 0.5133 0.4208 0.101 Uiso 1 1 calc R U
H26 H 0.6588 0.5779 0.4773 0.101 Uiso 1 1 calc R U
H24 H 0.6871 0.4862 0.4251 0.101 Uiso 1 1 calc R U
C22 C 1.0778(3) 0.34488(16) 0.25341(15) 0.0252(5) Uani 1 1 d . .
C23 C 0.9460(3) 0.38800(16) 0.21087(18) 0.0311(6) Uani 1 1 d . .
C24 C 0.9590(3) 0.38503(17) 0.13082(17) 0.0301(6) Uani 1 1 d . .
C25 C 1.0976(3) 0.33667(17) 0.12064(15) 0.0261(5) Uani 1 1 d . .
C26 C 1.1650(5) 0.3259(2) 0.04531(19) 0.0522(9) Uani 1 1 d . .
H27 H 1.2263 0.3840 0.0416 0.078 Uiso 1 1 calc R U
H28 H 1.0771 0.3098 -0.0008 0.078 Uiso 1 1 calc R U
H29 H 1.2348 0.2772 0.0470 0.078 Uiso 1 1 calc R U
C27 C 1.1740(3) 0.31747(15) 0.19793(15) 0.0224(5) Uani 1 1 d . .
C28 C 1.3363(3) 0.2822(2) 0.2158(2) 0.0416(8) Uani 1 1 d . .
H32 H 1.4210 0.3336 0.2236 0.062 Uiso 1 1 calc R U
H30 H 1.3463 0.2368 0.1714 0.062 Uiso 1 1 calc R U
H31 H 1.3458 0.2534 0.2638 0.062 Uiso 1 1 calc R U
C29 C 0.8551(5) 0.4284(2) 0.0669(2) 0.0661(12) Uani 1 1 d . .
H35 H 0.7458 0.4253 0.0756 0.099 Uiso 1 1 calc R U
H33 H 0.8552 0.3948 0.0148 0.099 Uiso 1 1 calc R U
H34 H 0.8982 0.4927 0.0697 0.099 Uiso 1 1 calc R U
C30 C 0.8180(4) 0.4299(2) 0.2494(3) 0.0624(11) Uani 1 1 d . .
H36 H 0.8661 0.4862 0.2854 0.094 Uiso 1 1 calc R U
H38 H 0.7730 0.3857 0.2791 0.094 Uiso 1 1 calc R U
H37 H 0.7332 0.4445 0.2084 0.094 Uiso 1 1 calc R U
C31 C 1.1124(5) 0.3410(2) 0.34194(17) 0.0528(10) Uani 1 1 d . .
H40 H 1.1907 0.2981 0.3540 0.079 Uiso 1 1 calc R U
H41 H 1.0136 0.3200 0.3579 0.079 Uiso 1 1 calc R U
H39 H 1.1551 0.4023 0.3708 0.079 Uiso 1 1 calc R U
C32 C 0.9915(2) 0.10492(15) 0.16024(13) 0.0149(4) Uani 1 1 d . .
C33 C 0.9115(3) 0.03523(15) 0.09667(13) 0.0159(4) Uani 1 1 d . .
C34 C 0.9453(3) -0.05737(15) 0.09178(14) 0.0197(5) Uani 1 1 d . .
H45 H 0.8922 -0.1020 0.0484 0.024 Uiso 1 1 calc R U
C35 C 1.0599(3) -0.08161(16) 0.15304(14) 0.0217(5) Uani 1 1 d . .
H44 H 1.0842 -0.1431 0.1506 0.026 Uiso 1 1 calc R U
C36 C 1.1384(3) -0.01540(16) 0.21763(14) 0.0212(5) Uani 1 1 d . .
H42 H 1.2143 -0.0325 0.2587 0.025 Uiso 1 1 calc R U
C37 C 1.1037(3) 0.07697(16) 0.22117(13) 0.0188(4) Uani 1 1 d . .
H43 H 1.1564 0.1210 0.2651 0.023 Uiso 1 1 calc R U
C38 C 0.6860(3) 0.02740(16) -0.03226(13) 0.0186(5) Uani 1 1 d . .
C39 C 0.6040(3) 0.08908(17) -0.07095(13) 0.0213(5) Uani 1 1 d . .
C40 C 0.4796(3) 0.0727(2) -0.14813(14) 0.0295(6) Uani 1 1 d . .
H46 H 0.4499 0.0065 -0.1650 0.044 Uiso 1 1 calc R U
H48 H 0.5241 0.0997 -0.1889 0.044 Uiso 1 1 calc R U
H47 H 0.3849 0.1015 -0.1400 0.044 Uiso 1 1 calc R U
C41 C 0.8008(3) 0.16611(15) 0.05430(13) 0.0168(4) Uani 1 1 d . .
C42 C 0.6650(3) -0.07563(17) -0.05900(14) 0.0244(5) Uani 1 1 d . .
H49 H 0.5741 -0.0921 -0.1037 0.037 Uiso 1 1 calc R U
H51 H 0.6455 -0.1077 -0.0154 0.037 Uiso 1 1 calc R U
H50 H 0.7618 -0.0936 -0.0753 0.037 Uiso 1 1 calc R U

loop_
_atom_site_aniso_label
_atom_site_aniso_U_11
_atom_site_aniso_U_22
_atom_site_aniso_U_33
_atom_site_aniso_U_23
_atom_site_aniso_U_13
_atom_site_aniso_U_12
Rh1 0.01653(9) 0.01230(8) 0.01771(9) 0.00134(6) 0.00436(7) 0.00156(6)
Rh2 0.01404(8) 0.01198(8) 0.01665(9) 0.00087(6) 0.00271(6) 0.00141(6)
Cl1 0.0192(3) 0.0266(3) 0.0295(3) 0.0041(2) 0.0030(2) 0.0069(2)
Cl2 0.0172(2) 0.0259(3) 0.0234(3) 0.0019(2) 0.0076(2) 0.0016(2)
S1 0.0200(3) 0.0160(2) 0.0168(3) -0.0001(2) 0.0036(2) -0.0011(2)
S2 0.0213(3) 0.0241(3) 0.0204(3) 0.0070(2) -0.0003(2) 0.0012(2)
N1 0.0138(8) 0.0170(9) 0.0151(9) 0.0010(7) 0.0009(7) 0.0037(7)
N2 0.0149(9) 0.0175(9) 0.0148(9) 0.0006(7) 0.0050(7) -0.0005(7)
C1 0.0136(10) 0.0161(10) 0.0181(10) 0.0002(8) 0.0026(8) 0.0038(8)
C2 0.0142(10) 0.0150(10) 0.0197(11) -0.0018(8) -0.0002(8) 0.0041(8)
C3 0.0175(10) 0.0152(10) 0.0201(11) -0.0011(8) 0.0007(9) 0.0034(9)
C4 0.0250(12) 0.0177(11) 0.0261(12) -0.0012(9) 0.0003(10) 0.0002(9)
C5 0.0288(13) 0.0220(12) 0.0219(12) -0.0053(9) 0.0035(10) 0.0039(10)
C6 0.0142(10) 0.0227(11) 0.0168(10) 0.0052(9) 0.0038(8) 0.0062(9)
C7 0.0193(11) 0.0312(13) 0.0175(11) 0.0002(10) 0.0016(9) 0.0064(10)
C8 0.0263(13) 0.0427(15) 0.0183(12) 0.0067(11) 0.0088(10) 0.0116(12)
C9 0.0301(13) 0.0375(15) 0.0303(14) 0.0161(12) 0.0156(11) 0.0114(12)
C10 0.0307(13) 0.0239(12) 0.0309(13) 0.0092(10) 0.0124(11) 0.0061(11)
C11 0.0190(11) 0.0219(11) 0.0191(11) 0.0058(9) 0.0059(9) 0.0062(9)
C12 0.0314(14) 0.0205(12) 0.0360(15) -0.0089(11) -0.0022(11) 0.0139(11)
C13 0.051(2) 0.047(2) 0.076(3) -0.0234(18) -0.0297(19) 0.0298(17)
C14 0.0309(13) 0.0146(11) 0.0417(15) -0.0001(10) 0.0189(12) 0.0063(10)
C15 0.058(2) 0.0324(16) 0.107(3) 0.0046(18) 0.062(2) 0.0056(15)
C16 0.0393(15) 0.0200(11) 0.0203(12) -0.0022(9) 0.0028(11) 0.0120(11)
C17 0.094(3) 0.051(2) 0.0286(16) -0.0010(15) -0.0051(17) 0.035(2)
C18 0.0256(13) 0.0146(11) 0.0497(17) -0.0061(11) 0.0089(12) -0.0007(10)
C19 0.0348(17) 0.0283(16) 0.122(4) -0.0165(19) 0.016(2) -0.0106(14)
C20 0.0536(18) 0.0177(12) 0.0335(14) 0.0082(11) 0.0215(13) 0.0151(12)
C21 0.126(4) 0.0416(19) 0.062(2) 0.0311(18) 0.055(2) 0.042(2)
C22 0.0285(13) 0.0180(11) 0.0241(12) -0.0036(9) 0.0031(10) -0.0075(10)
C23 0.0289(13) 0.0120(10) 0.0517(17) -0.0055(11) 0.0148(13) -0.0004(10)
C24 0.0294(13) 0.0154(11) 0.0418(16) 0.0083(11) -0.0023(12) -0.0018(10)
C25 0.0286(13) 0.0180(11) 0.0305(13) 0.0020(10) 0.0088(11) -0.0068(10)
C26 0.077(2) 0.0389(17) 0.0440(18) 0.0045(14) 0.0333(18) -0.0160(17)
C27 0.0174(11) 0.0133(10) 0.0334(13) 0.0010(9) 0.0017(10) -0.0024(9)
C28 0.0194(13) 0.0265(14) 0.075(2) 0.0080(14) 0.0008(14) 0.0006(11)
C29 0.062(2) 0.0353(18) 0.090(3) 0.0325(19) -0.025(2) -0.0008(17)
C30 0.049(2) 0.0291(16) 0.112(3) -0.0194(18) 0.043(2) 0.0015(15)
C31 0.081(3) 0.0411(17) 0.0250(15) -0.0054(13) 0.0077(15) -0.0308(17)
C32 0.0131(10) 0.0164(10) 0.0175(10) 0.0032(8) 0.0076(8) 0.0027(8)
C33 0.0138(10) 0.0175(10) 0.0177(10) 0.0026(8) 0.0067(8) 0.0012(8)
C34 0.0204(11) 0.0167(10) 0.0227(11) -0.0013(9) 0.0107(9) -0.0006(9)
C35 0.0252(12) 0.0161(10) 0.0293(13) 0.0069(9) 0.0152(10) 0.0063(9)
C36 0.0255(12) 0.0221(11) 0.0206(11) 0.0097(9) 0.0090(10) 0.0089(10)
C37 0.0192(11) 0.0199(11) 0.0179(11) 0.0019(9) 0.0054(9) 0.0030(9)
C38 0.0152(10) 0.0244(11) 0.0149(10) -0.0024(9) 0.0067(8) -0.0038(9)
C39 0.0170(11) 0.0303(12) 0.0153(10) 0.0017(9) 0.0041(9) -0.0028(10)
C40 0.0225(12) 0.0436(15) 0.0187(12) 0.0043(11) -0.0014(10) -0.0033(11)
C41 0.0154(10) 0.0182(10) 0.0173(10) 0.0044(8) 0.0039(8) 0.0016(8)
C42 0.0203(11) 0.0263(12) 0.0234(12) -0.0072(10) 0.0069(10) -0.0036(10)

loop_
_atom_type_symbol
_atom_type_description
_atom_type_scat_dispersion_real
_atom_type_scat_dispersion_imag
_atom_type_scat_source
C C 0.0033 0.0016 'International Tables Vol C Tables 4.2.6.8 and 6.1.1.4'
H H 0.0000 0.0000 'International Tables Vol C Tables 4.2.6.8 and 6.1.1.4'
N N 0.0061 0.0033 'International Tables Vol C Tables 4.2.6.8 and 6.1.1.4'
S S 0.1246 0.1234 'International Tables Vol C Tables 4.2.6.8 and 6.1.1.4'
Cl Cl 0.1484 0.1585 'International Tables Vol C Tables 4.2.6.8 and 6.1.1.4'
Rh Rh -1.1178 0.9187 'International Tables Vol C Tables 4.2.6.8 and 6.1.1.4'

loop_
_geom_angle_atom_site_label_1
_geom_angle_atom_site_label_2
_geom_angle_atom_site_label_3
_geom_angle
C1 Rh1 C11 77.42(9)
C1 Rh1 C12 107.47(9)
C11 Rh1 C12 110.21(10)
C1 Rh1 C18 162.35(9)
C11 Rh1 C18 119.10(10)
C12 Rh1 C18 62.58(10)
C1 Rh1 C20 141.82(10)
C11 Rh1 C20 98.32(9)
C12 Rh1 C20 37.82(10)
C18 Rh1 C20 36.48(10)
C1 Rh1 C14 101.23(9)
C11 Rh1 C14 146.79(10)
C12 Rh1 C14 37.80(10)
C18 Rh1 C14 61.73(9)
C20 Rh1 C14 62.02(9)
C1 Rh1 C16 125.48(9)
C11 Rh1 C16 156.68(9)
C12 Rh1 C16 61.96(9)
C18 Rh1 C16 37.64(10)
C20 Rh1 C16 61.51(9)
C14 Rh1 C16 35.78(10)
C1 Rh1 Cl1 91.54(6)
C11 Rh1 Cl1 88.21(7)
C12 Rh1 Cl1 155.72(7)
C18 Rh1 Cl1 94.98(7)
C20 Rh1 Cl1 126.49(8)
C14 Rh1 Cl1 124.94(7)
C16 Rh1 Cl1 94.84(7)
C41 Rh2 C32 77.21(9)
C41 Rh2 C25 104.50(9)
C32 Rh2 C25 117.03(9)
C41 Rh2 C27 136.36(9)
C32 Rh2 C27 99.36(8)
C25 Rh2 C27 38.02(9)
C41 Rh2 C22 165.45(9)
C32 Rh2 C22 114.57(9)
C25 Rh2 C22 63.11(9)
C27 Rh2 C22 36.91(9)
C41 Rh2 C24 103.49(9)
C32 Rh2 C24 155.01(9)
C25 Rh2 C24 38.14(10)
C27 Rh2 C24 62.51(9)
C22 Rh2 C24 62.16(9)
C41 Rh2 C23 131.20(10)
C32 Rh2 C23 151.58(10)
C25 Rh2 C23 62.22(9)
C27 Rh2 C23 61.76(9)
C22 Rh2 C23 37.63(10)
C24 Rh2 C23 35.92(10)
C41 Rh2 Cl2 88.13(6)
C32 Rh2 Cl2 87.30(6)
C25 Rh2 Cl2 154.31(7)
C27 Rh2 Cl2 135.48(7)
C22 Rh2 Cl2 100.53(7)
C24 Rh2 Cl2 117.64(7)
C23 Rh2 Cl2 92.55(7)
C1 S1 C3 92.91(11)
C41 S2 C39 93.27(11)
C1 N1 C2 115.83(18)
C1 N1 C6 113.06(18)
C2 N1 C6 131.08(18)
C41 N2 C38 115.62(19)
C41 N2 C33 112.79(18)
C38 N2 C33 131.59(19)
N1 C1 S1 109.15(15)
N1 C1 Rh1 120.34(16)
S1 C1 Rh1 130.48(12)
C3 C2 N1 111.39(19)
C3 C2 C5 124.7(2)
N1 C2 C5 123.9(2)
C2 C3 C4 128.6(2)
C2 C3 S1 110.66(16)
C4 C3 S1 120.72(17)
C3 C4 H1 109.5
C3 C4 H2 109.5
H1 C4 H2 109.5
C3 C4 H3 109.5
H1 C4 H3 109.5
H2 C4 H3 109.5
C2 C5 H4 109.5
C2 C5 H5 109.5
H4 C5 H5 109.5
C2 C5 H6 109.5
H4 C5 H6 109.5
H5 C5 H6 109.5
C7 C6 C11 122.3(2)
C7 C6 N1 125.3(2)
C11 C6 N1 112.34(19)
C8 C7 C6 118.7(2)
C8 C7 H7 120.7
C6 C7 H7 120.7
C9 C8 C7 120.4(2)
C9 C8 H10 119.8
C7 C8 H10 119.8
C8 C9 C10 120.3(2)
C8 C9 H8 119.9
C10 C9 H8 119.9
C11 C10 C9 121.4(2)
C11 C10 H9 119.3
C9 C10 H9 119.3
C10 C11 C6 117.0(2)
C10 C11 Rh1 126.04(18)
C6 C11 Rh1 116.81(16)
C20 C12 C14 107.9(2)
C20 C12 C13 125.1(3)
C14 C12 C13 125.7(3)
C20 C12 Rh1 73.64(15)
C14 C12 Rh1 74.68(14)
C13 C12 Rh1 127.68(18)
C20 C12 H11 93.7
C14 C12 H11 93.7
C13 C12 H11 93.7
Rh1 C12 H11 34.0
C12 C13 H14 109.5
C12 C13 H13 109.5
H14 C13 H13 109.5
C12 C13 H12 109.5
H14 C13 H12 109.5
H13 C13 H12 109.5
C16 C14 C12 107.7(2)
C16 C14 C15 126.8(3)
C12 C14 C15 125.4(3)
C16 C14 Rh1 72.37(14)
C12 C14 Rh1 67.52(14)
C15 C14 Rh1 128.03(18)
C14 C15 H17 109.5
C14 C15 H16 109.5
H17 C15 H16 109.5
C14 C15 H15 109.5
H17 C15 H15 109.5
H16 C15 H15 109.5
C14 C16 C18 108.4(2)
C14 C16 C17 127.7(3)
C18 C16 C17 123.9(3)
C14 C16 Rh1 71.85(14)
C18 C16 Rh1 69.97(14)
C17 C16 Rh1 125.56(19)
C16 C17 H18 109.5
C16 C17 H20 109.5
H18 C17 H20 109.5
C16 C17 H19 109.5
H18 C17 H19 109.5
H20 C17 H19 109.5
C20 C18 C16 107.6(2)
C20 C18 C19 128.2(3)
C16 C18 C19 124.1(3)
C20 C18 Rh1 71.68(14)
C16 C18 Rh1 72.39(13)
C19 C18 Rh1 123.76(19)
C18 C19 H22 109.5
C18 C19 H21 109.5
H22 C19 H21 109.5
C18 C19 H23 109.5
H22 C19 H23 109.5
H21 C19 H23 109.5
C18 C20 C12 108.0(2)
C18 C20 C21 127.2(3)
C12 C20 C21 124.6(3)
C18 C20 Rh1 71.85(14)
C12 C20 Rh1 68.54(14)
C21 C20 Rh1 127.93(19)
C20 C21 H25 109.5
C20 C21 H26 109.5
H25 C21 H26 109.5
C20 C21 H24 109.5
H25 C21 H24 109.5
H26 C21 H24 109.5
C27 C22 C23 107.2(2)
C27 C22 C31 127.3(3)
C23 C22 C31 125.2(3)
C27 C22 Rh2 71.19(13)
C23 C22 Rh2 72.25(13)
C31 C22 Rh2 126.93(17)
C24 C23 C22 109.3(2)
C24 C23 C30 126.6(3)
C22 C23 C30 124.1(3)
C24 C23 Rh2 72.00(14)
C22 C23 Rh2 70.12(13)
C30 C23 Rh2 124.62(19)
C23 C24 C25 107.3(2)
C23 C24 C29 127.0(3)
C25 C24 C29 125.6(3)
C23 C24 Rh2 72.08(14)
C25 C24 Rh2 67.57(13)
C29 C24 Rh2 128.01(19)
C27 C25 C24 107.7(2)
C27 C25 C26 126.4(3)
C24 C25 C26 125.0(3)
C27 C25 Rh2 73.01(13)
C24 C25 Rh2 74.29(14)
C26 C25 Rh2 127.14(18)
C25 C26 H27 109.5
C25 C26 H28 109.5
H27 C26 H28 109.5
C25 C26 H29 109.5
H27 C26 H29 109.5
H28 C26 H29 109.5
C22 C27 C25 108.3(2)
C22 C27 C28 127.1(2)
C25 C27 C28 124.3(2)
C22 C27 Rh2 71.89(13)
C25 C27 Rh2 68.97(13)
C28 C27 Rh2 128.87(17)
C27 C28 H32 109.5
C27 C28 H30 109.5
H32 C28 H30 109.5
C27 C28 H31 109.5
H32 C28 H31 109.5
H30 C28 H31 109.5
C24 C29 H35 109.5
C24 C29 H33 109.5
H35 C29 H33 109.5
C24 C29 H34 109.5
H35 C29 H34 109.5
H33 C29 H34 109.5
C23 C30 H36 109.5
C23 C30 H38 109.5
H36 C30 H38 109.5
C23 C30 H37 109.5
H36 C30 H37 109.5
H38 C30 H37 109.5
C22 C31 H40 109.5
C22 C31 H41 109.5
H40 C31 H41 109.5
C22 C31 H39 109.5
H40 C31 H39 109.5
H41 C31 H39 109.5
C37 C32 C33 117.0(2)
C37 C32 Rh2 126.03(16)
C33 C32 Rh2 116.96(16)
C34 C33 C32 122.4(2)
C34 C33 N2 125.5(2)
C32 C33 N2 112.08(19)
C35 C34 C33 118.6(2)
C35 C34 H45 120.7
C33 C34 H45 120.7
C36 C35 C34 120.7(2)
C36 C35 H44 119.6
C34 C35 H44 119.6
C35 C36 C37 119.9(2)
C35 C36 H42 120.1
C37 C36 H42 120.1
C36 C37 C32 121.4(2)
C36 C37 H43 119.3
C32 C37 H43 119.3
C39 C38 N2 112.0(2)
C39 C38 C42 125.0(2)
N2 C38 C42 123.0(2)
C38 C39 C40 129.6(2)
C38 C39 S2 110.11(17)
C40 C39 S2 120.27(19)
C39 C40 H46 109.5
C39 C40 H48 109.5
H46 C40 H48 109.5
C39 C40 H47 109.5
H46 C40 H47 109.5
H48 C40 H47 109.5
N2 C41 S2 109.02(16)
N2 C41 Rh2 120.54(16)
S2 C41 Rh2 130.11(13)
C38 C42 H49 109.5
C38 C42 H51 109.5
H49 C42 H51 109.5
C38 C42 H50 109.5
H49 C42 H50 109.5
H51 C42 H50 109.5

loop_
_geom_bond_atom_site_label_1
_geom_bond_atom_site_label_2
_geom_bond_distance
Rh1 C1 1.976(2)
Rh1 C11 2.026(2)
Rh1 C12 2.164(2)
Rh1 C18 2.233(2)
Rh1 C20 2.231(2)
Rh1 C14 2.259(2)
Rh1 C16 2.265(2)
Rh1 Cl1 2.3845(6)
Rh2 C41 1.968(2)
Rh2 C32 2.026(2)
Rh2 C25 2.164(2)
Rh2 C27 2.218(2)
Rh2 C22 2.227(2)
Rh2 C24 2.254(2)
Rh2 C23 2.255(2)
Rh2 Cl2 2.3805(6)
S1 C1 1.698(2)
S1 C3 1.736(2)
S2 C41 1.698(2)
S2 C39 1.743(2)
N1 C1 1.353(3)
N1 C2 1.408(3)
N1 C6 1.439(3)
N2 C41 1.354(3)
N2 C38 1.414(3)
N2 C33 1.439(3)
C2 C3 1.348(3)
C2 C5 1.493(3)
C3 C4 1.492(3)
C4 H1 0.9600
C4 H2 0.9600
C4 H3 0.9600
C5 H4 0.9600
C5 H5 0.9600
C5 H6 0.9600
C6 C7 1.395(3)
C6 C11 1.404(3)
C7 C8 1.386(3)
C7 H7 0.9300
C8 C9 1.376(4)
C8 H10 0.9300
C9 C10 1.393(3)
C9 H8 0.9300
C10 C11 1.390(3)
C10 H9 0.9300
C12 C20 1.426(4)
C12 C14 1.435(4)
C12 C13 1.516(4)
C12 H11 0.9800
C13 H14 0.9600
C13 H13 0.9600
C13 H12 0.9600
C14 C16 1.390(4)
C14 C15 1.502(4)
C15 H17 0.9600
C15 H16 0.9600
C15 H15 0.9600
C16 C18 1.451(4)
C16 C17 1.492(4)
C17 H18 0.9600
C17 H20 0.9600
C17 H19 0.9600
C18 C20 1.397(4)
C18 C19 1.496(4)
C19 H22 0.9600
C19 H21 0.9600
C19 H23 0.9600
C20 C21 1.505(4)
C21 H25 0.9600
C21 H26 0.9600
C21 H24 0.9600
C22 C27 1.407(3)
C22 C23 1.446(4)
C22 C31 1.495(4)
C23 C24 1.390(4)
C23 C30 1.505(4)
C24 C25 1.446(4)
C24 C29 1.505(4)
C25 C27 1.428(4)
C25 C26 1.502(4)
C26 H27 0.9600
C26 H28 0.9600
C26 H29 0.9600
C27 C28 1.497(3)
C28 H32 0.9600
C28 H30 0.9600
C28 H31 0.9600
C29 H35 0.9600
C29 H33 0.9600
C29 H34 0.9600
C30 H36 0.9600
C30 H38 0.9600
C30 H37 0.9600
C31 H40 0.9600
C31 H41 0.9600
C31 H39 0.9600
C32 C37 1.394(3)
C32 C33 1.402(3)
C33 C34 1.393(3)
C34 C35 1.387(3)
C34 H45 0.9300
C35 C36 1.381(3)
C35 H44 0.9300
C36 C37 1.393(3)
C36 H42 0.9300
C37 H43 0.9300
C38 C39 1.344(3)
C38 C42 1.487(3)
C39 C40 1.497(3)
C40 H46 0.9600
C40 H48 0.9600
C40 H47 0.9600
C42 H49 0.9600
C42 H51 0.9600
C42 H50 0.9600

loop_
_geom_hbond_atom_site_label_D
_geom_hbond_atom_site_label_H
_geom_hbond_atom_site_label_A
_geom_hbond_distance_DH
_geom_hbond_distance_HA
_geom_hbond_distance_DA
_geom_hbond_angle_DHA
_geom_hbond_site_symmetry_A
C4 H2 Cl2 0.96 2.71 3.617(3) 158.8 1_565
C40 H48 Cl1 0.96 2.85 3.805(3) 170.8 2_665
C42 H49 Cl2 0.96 2.92 3.848(2) 163.5 2_655

loop_
_geom_torsion_atom_site_label_1
_geom_torsion_atom_site_label_2
_geom_torsion_atom_site_label_3
_geom_torsion_atom_site_label_4
_geom_torsion
C2 N1 C1 S1 -2.4(2)
C6 N1 C1 S1 175.62(14)
C2 N1 C1 Rh1 179.44(14)
C6 N1 C1 Rh1 -2.6(2)
C3 S1 C1 N1 2.08(17)
C3 S1 C1 Rh1 -179.96(16)
C1 N1 C2 C3 1.4(3)
C6 N1 C2 C3 -176.2(2)
C1 N1 C2 C5 -178.3(2)
C6 N1 C2 C5 4.1(4)
N1 C2 C3 C4 -179.9(2)
C5 C2 C3 C4 -0.2(4)
N1 C2 C3 S1 0.3(2)
C5 C2 C3 S1 179.97(18)
C1 S1 C3 C2 -1.38(18)
C1 S1 C3 C4 178.79(19)
C1 N1 C6 C7 -174.3(2)
C2 N1 C6 C7 3.3(4)
C1 N1 C6 C11 1.8(3)
C2 N1 C6 C11 179.4(2)
C11 C6 C7 C8 1.0(3)
N1 C6 C7 C8 176.7(2)
C6 C7 C8 C9 -1.3(4)
C7 C8 C9 C10 0.3(4)
C8 C9 C10 C11 1.2(4)
C9 C10 C11 C6 -1.6(4)
C9 C10 C11 Rh1 -176.47(19)
C7 C6 C11 C10 0.5(3)
N1 C6 C11 C10 -175.8(2)
C7 C6 C11 Rh1 175.85(17)
N1 C6 C11 Rh1 -0.4(2)
C20 C12 C14 C16 5.1(3)
C13 C12 C14 C16 172.7(2)
Rh1 C12 C14 C16 -61.56(17)
C20 C12 C14 C15 -171.7(2)
C13 C12 C14 C15 -4.1(4)
Rh1 C12 C14 C15 121.6(2)
C20 C12 C14 Rh1 66.71(17)
C13 C12 C14 Rh1 -125.7(3)
C12 C14 C16 C18 -2.3(3)
C15 C14 C16 C18 174.5(2)
Rh1 C14 C16 C18 -60.75(17)
C12 C14 C16 C17 179.8(3)
C15 C14 C16 C17 -3.4(4)
Rh1 C14 C16 C17 121.3(3)
C12 C14 C16 Rh1 58.49(16)
C15 C14 C16 Rh1 -124.7(3)
C14 C16 C18 C20 -1.5(3)
C17 C16 C18 C20 176.5(2)
Rh1 C16 C18 C20 -63.44(17)
C14 C16 C18 C19 -178.8(2)
C17 C16 C18 C19 -0.8(4)
Rh1 C16 C18 C19 119.3(3)
C14 C16 C18 Rh1 61.94(17)
C17 C16 C18 Rh1 -120.0(3)
C16 C18 C20 C12 4.7(3)
C19 C18 C20 C12 -178.2(3)
Rh1 C18 C20 C12 -59.22(17)
C16 C18 C20 C21 -171.8(3)
C19 C18 C20 C21 5.3(5)
Rh1 C18 C20 C21 124.3(3)
C16 C18 C20 Rh1 63.91(17)
C19 C18 C20 Rh1 -119.0(3)
C14 C12 C20 C18 -6.1(3)
C13 C12 C20 C18 -173.8(2)
Rh1 C12 C20 C18 61.31(18)
C14 C12 C20 C21 170.5(2)
C13 C12 C20 C21 2.8(4)
Rh1 C12 C20 C21 -122.1(3)
C14 C12 C20 Rh1 -67.41(16)
C13 C12 C20 Rh1 124.9(3)
C27 C22 C23 C24 1.4(3)
C31 C22 C23 C24 175.2(2)
Rh2 C22 C23 C24 -61.67(17)
C27 C22 C23 C30 -177.9(2)
C31 C22 C23 C30 -4.1(4)
Rh2 C22 C23 C30 119.0(2)
C27 C22 C23 Rh2 63.06(15)
C31 C22 C23 Rh2 -123.1(2)
C22 C23 C24 C25 1.9(3)
C30 C23 C24 C25 -178.8(2)
Rh2 C23 C24 C25 -58.61(16)
C22 C23 C24 C29 -175.0(3)
C30 C23 C24 C29 4.3(4)
Rh2 C23 C24 C29 124.5(3)
C22 C23 C24 Rh2 60.50(16)
C30 C23 C24 Rh2 -120.2(3)
C23 C24 C25 C27 -4.4(3)
C29 C24 C25 C27 172.5(2)
Rh2 C24 C25 C27 -65.92(15)
C23 C24 C25 C26 -173.9(2)
C29 C24 C25 C26 3.1(4)
Rh2 C24 C25 C26 124.7(3)
C23 C24 C25 Rh2 61.49(17)
C29 C24 C25 Rh2 -121.6(3)
C23 C22 C27 C25 -4.2(3)
C31 C22 C27 C25 -177.8(2)
Rh2 C22 C27 C25 59.60(16)
C23 C22 C27 C28 170.8(2)
C31 C22 C27 C28 -2.9(4)
Rh2 C22 C27 C28 -125.5(2)
C23 C22 C27 Rh2 -63.75(16)
C31 C22 C27 Rh2 122.6(2)
C24 C25 C27 C22 5.3(3)
C26 C25 C27 C22 174.6(2)
Rh2 C25 C27 C22 -61.44(16)
C24 C25 C27 C28 -169.8(2)
C26 C25 C27 C28 -0.5(4)
Rh2 C25 C27 C28 123.5(2)
C24 C25 C27 Rh2 66.77(16)
C26 C25 C27 Rh2 -124.0(3)
C37 C32 C33 C34 -2.5(3)
Rh2 C32 C33 C34 179.02(16)
C37 C32 C33 N2 179.60(18)
Rh2 C32 C33 N2 1.1(2)
C41 N2 C33 C34 -174.2(2)
C38 N2 C33 C34 6.5(3)
C41 N2 C33 C32 3.6(2)
C38 N2 C33 C32 -175.7(2)
C32 C33 C34 C35 1.4(3)
N2 C33 C34 C35 179.02(19)
C33 C34 C35 C36 0.2(3)
C34 C35 C36 C37 -0.6(3)
C35 C36 C37 C32 -0.6(3)
C33 C32 C37 C36 2.1(3)
Rh2 C32 C37 C36 -179.62(16)
C41 N2 C38 C39 1.4(3)
C33 N2 C38 C39 -179.3(2)
C41 N2 C38 C42 -179.1(2)
C33 N2 C38 C42 0.1(3)
N2 C38 C39 C40 177.7(2)
C42 C38 C39 C40 -1.7(4)
N2 C38 C39 S2 -0.3(2)
C42 C38 C39 S2 -179.70(18)
C41 S2 C39 C38 -0.65(18)
C41 S2 C39 C40 -178.83(19)
C38 N2 C41 S2 -1.9(2)
C33 N2 C41 S2 178.76(14)
C38 N2 C41 Rh2 172.18(14)
C33 N2 C41 Rh2 -7.2(2)
C39 S2 C41 N2 1.40(17)
C39 S2 C41 Rh2 -171.89(15)
